data_4349800
loop_
_publ_author_name
'Lin, Xiao-Yan'
'Zhao, Li-Ming'
'Wang, Dao-Hua'
'Wang, Yu-Kang'
'Li, Min'
'Li, Hao-Hong'
'Chen, Zhi-Rong'

_publ_section_title
;
 Structural diversities of squarate-based complexes: photocurrent
 responses and thermochromic behaviours enchanced by viologens
;
_journal_issue 1
_journal_name_full 'Inorganic Chemistry Frontiers'
_journal_page_first 189
_journal_paper_doi 10.1039/C7QI00672A
_journal_volume 5
_journal_year 2018
_chemical_formula_moiety 'C8 H10 Cd O12, C14 H18 N2, 2(C4 H O4)'
_chemical_formula_sum 'C30 H30 Cd N2 O20'
_chemical_formula_weight 850.97
_space_group_crystal_system monoclinic
_space_group_IT_number 14
_space_group_name_Hall '-P 2ybc'
_space_group_name_H-M_alt 'P 1 21/c 1'
_atom_sites_solution_hydrogens geom
_atom_sites_solution_primary direct
_atom_sites_solution_secondary difmap
_audit_creation_method SHELXL-97
_audit_update_record
;
2016-08-26 deposited with the CCDC.
2017-11-15 downloaded from the CCDC.
;
_cell_angle_alpha 90.00
_cell_angle_beta 100.310(2)
_cell_angle_gamma 90.00
_cell_formula_units_Z 4
_cell_length_a 6.3956(6)
_cell_length_b 19.0514(18)
_cell_length_c 27.414(2)
_cell_measurement_reflns_used 25
_cell_measurement_temperature 293(2)
_cell_measurement_theta_max 24.99
_cell_measurement_theta_min 1.85
_cell_volume 3286.3(5)
_computing_structure_refinement 'SHELXL-97 (Sheldrick, 1997)'
_computing_structure_solution 'SHELXS-97 (Sheldrick, 1990)'
_diffrn_ambient_temperature 293(2)
_diffrn_measured_fraction_theta_full 0.981
_diffrn_measured_fraction_theta_max 0.981
_diffrn_measurement_device_type 'Bruker P4'
_diffrn_measurement_method '\w scans'
_diffrn_radiation_monochromator graphite
_diffrn_radiation_source 'fine-focus sealed tube'
_diffrn_radiation_type MoK\a
_diffrn_radiation_wavelength 0.71073
_diffrn_reflns_av_R_equivalents 0.0246
_diffrn_reflns_av_sigmaI/netI 0.0356
_diffrn_reflns_limit_h_max 7
_diffrn_reflns_limit_h_min -7
_diffrn_reflns_limit_k_max 22
_diffrn_reflns_limit_k_min -22
_diffrn_reflns_limit_l_max 32
_diffrn_reflns_limit_l_min -27
_diffrn_reflns_number 10808
_diffrn_reflns_theta_full 24.99
_diffrn_reflns_theta_max 24.99
_diffrn_reflns_theta_min 1.85
_exptl_absorpt_coefficient_mu 0.759
_exptl_absorpt_correction_T_max 0.859
_exptl_absorpt_correction_T_min 0.702
_exptl_crystal_colour Yellow
_exptl_crystal_density_diffrn 1.720
_exptl_crystal_density_method 'not measured'
_exptl_crystal_description Long
_exptl_crystal_F_000 1728
_exptl_crystal_size_max 0.5
_exptl_crystal_size_mid 0.4
_exptl_crystal_size_min 0.2
_refine_diff_density_max 0.473
_refine_diff_density_min -0.954
_refine_diff_density_rms 0.147
_refine_ls_extinction_method none
_refine_ls_goodness_of_fit_ref 1.172
_refine_ls_hydrogen_treatment mixed
_refine_ls_matrix_type full
_refine_ls_number_parameters 480
_refine_ls_number_reflns 5683
_refine_ls_number_restraints 0
_refine_ls_restrained_S_all 1.172
_refine_ls_R_factor_all 0.0496
_refine_ls_R_factor_gt 0.0429
_refine_ls_shift/su_max 0.001
_refine_ls_shift/su_mean 0.000
_refine_ls_structure_factor_coef Fsqd
_refine_ls_weighting_details 'calc w=1/[\s^2^(Fo^2^)+(0.0494P)^2^+4.7577P] where P=(Fo^2^+2Fc^2^)/3'
_refine_ls_weighting_scheme calc
_refine_ls_wR_factor_gt 0.1084
_refine_ls_wR_factor_ref 0.1123
_reflns_number_gt 5076
_reflns_number_total 5793
_reflns_threshold_expression >2sigma(I)
_cod_data_source_file c7qi00672a2.cif
_cod_data_source_block p2(1)-n
_cod_original_sg_symbol_H-M 'P 21/c'
_cod_database_code 4349800

loop_
_symmetry_equiv_pos_as_xyz
'x, y, z'
'-x, y+1/2, -z+1/2'
'-x, -y, -z'
'x, -y-1/2, z-1/2'

loop_
_atom_site_label
_atom_site_type_symbol
_atom_site_fract_x
_atom_site_fract_y
_atom_site_fract_z
_atom_site_U_iso_or_equiv
_atom_site_adp_type
_atom_site_occupancy
_atom_site_symmetry_multiplicity
_atom_site_calc_flag
_atom_site_refinement_flags
Cd1 Cd 0.75630(4) -0.236227(15) -0.054376(9) 0.02753(11) Uani 1 1 d .
O9 O 0.8425(5) -0.39178(16) 0.03215(10) 0.0432(7) Uani 1 1 d .
O10 O 0.9823(5) -0.38532(16) 0.15151(10) 0.0443(8) Uani 1 1 d .
O11 O 0.9525(5) -0.21302(15) 0.14534(10) 0.0392(7) Uani 1 1 d .
H11 H 0.9826 -0.2276 0.1739 0.059 Uiso 1 1 d R
O12 O 0.8289(4) -0.22083(14) 0.02879(9) 0.0334(6) Uani 1 1 d .
O13 O 0.6035(5) -0.37791(15) -0.26564(10) 0.0409(7) Uani 1 1 d .
O14 O 0.7505(5) -0.39055(15) -0.14695(10) 0.0408(7) Uani 1 1 d .
O15 O 0.6911(4) -0.22027(14) -0.13783(9) 0.0330(6) Uani 1 1 d .
O16 O 0.5741(5) -0.20641(15) -0.25368(9) 0.0349(6) Uani 1 1 d .
H16 H 0.5433 -0.2195 -0.2826 0.052 Uiso 1 1 d R
O17 O 0.5607(4) -0.13327(14) -0.05617(9) 0.0312(6) Uani 1 1 d .
H17A H 0.4955 -0.1299 -0.0300 0.047 Uiso 1 1 d R
H17B H 0.4603 -0.1309 -0.0833 0.047 Uiso 1 1 d R
O18 O 1.0437(4) -0.16656(18) -0.05583(10) 0.0439(8) Uani 1 1 d .
H18A H 1.1099 -0.1792 -0.0796 0.066 Uiso 1 1 d R
H18B H 1.1328 -0.1696 -0.0278 0.066 Uiso 1 1 d R
O19 O 0.9386(4) -0.33898(16) -0.05585(10) 0.0373(7) Uani 1 1 d .
H19A H 0.8858 -0.3656 -0.0824 0.056 Uiso 1 1 d R
H19B H 0.9339 -0.3654 -0.0288 0.056 Uiso 1 1 d R
O20 O 0.4534(4) -0.30103(16) -0.05571(10) 0.0377(7) Uani 1 1 d .
H20A H 0.3522 -0.2879 -0.0802 0.057 Uiso 1 1 d R
H20B H 0.4046 -0.2959 -0.0278 0.057 Uiso 1 1 d R
C9 C 0.8743(6) -0.3445(2) 0.06322(13) 0.0296(8) Uani 1 1 d .
C10 C 0.9381(6) -0.3406(2) 0.11799(13) 0.0283(8) Uani 1 1 d .
C11 C 0.9253(6) -0.2662(2) 0.11452(14) 0.0266(8) Uani 1 1 d .
C12 C 0.8677(6) -0.2671(2) 0.06196(13) 0.0255(8) Uani 1 1 d .
C13 C 0.6299(6) -0.3354(2) -0.23072(13) 0.0269(8) Uani 1 1 d .
C14 C 0.6943(6) -0.3416(2) -0.17559(13) 0.0270(8) Uani 1 1 d .
C15 C 0.6717(6) -0.2645(2) -0.17189(13) 0.0246(8) Uani 1 1 d .
C16 C 0.6155(6) -0.2608(2) -0.22479(13) 0.0255(8) Uani 1 1 d .
N1 N 0.0692(5) -0.49194(19) -0.37895(13) 0.0400(8) Uani 1 1 d .
N2 N 0.4278(6) -0.49713(19) -0.12249(14) 0.0408(9) Uani 1 1 d .
C17 C 0.2850(9) -0.5406(3) -0.3095(2) 0.0644(16) Uani 1 1 d .
H17 H 0.3882 -0.5734 -0.2967 0.077 Uiso 1 1 calc R
C18 C 0.2149(9) -0.5379(3) -0.3592(2) 0.0623(15) Uani 1 1 d .
H18 H 0.2704 -0.5689 -0.3798 0.075 Uiso 1 1 calc R
C19 C -0.0134(9) -0.4490(3) -0.3497(2) 0.0649(16) Uani 1 1 d .
H19 H -0.1197 -0.4178 -0.3635 0.078 Uiso 1 1 calc R
C20 C 0.0551(9) -0.4496(3) -0.2994(2) 0.0634(16) Uani 1 1 d .
H20 H -0.0023 -0.4179 -0.2796 0.076 Uiso 1 1 calc R
C21 C 0.2069(6) -0.4962(2) -0.27791(16) 0.0348(9) Uani 1 1 d .
C22 C 0.2815(6) -0.4976(2) -0.22385(16) 0.0364(9) Uani 1 1 d .
C23 C 0.4404(8) -0.5418(3) -0.20195(19) 0.0558(14) Uani 1 1 d .
H23 H 0.5021 -0.5728 -0.2215 0.067 Uiso 1 1 calc R
C24 C 0.5089(9) -0.5409(3) -0.15178(19) 0.0602(15) Uani 1 1 d .
H24 H 0.6154 -0.5718 -0.1378 0.072 Uiso 1 1 calc R
C25 C 0.2752(9) -0.4543(3) -0.1422(2) 0.0608(14) Uani 1 1 d .
H25 H 0.2185 -0.4236 -0.1217 0.073 Uiso 1 1 calc R
C26 C 0.1971(9) -0.4535(3) -0.19187(19) 0.0626(15) Uani 1 1 d .
H26 H 0.0864 -0.4233 -0.2044 0.075 Uiso 1 1 calc R
C27 C 0.0014(9) -0.4879(3) -0.43394(18) 0.0552(13) Uani 1 1 d .
H27A H 0.0315 -0.5324 -0.4483 0.066 Uiso 1 1 calc R
H27B H 0.0853 -0.4522 -0.4467 0.066 Uiso 1 1 calc R
C28 C -0.2289(9) -0.4712(4) -0.4503(2) 0.0741(18) Uani 1 1 d .
H28A H -0.2652 -0.4751 -0.4857 0.111 Uiso 1 1 calc R
H28B H -0.2561 -0.4241 -0.4405 0.111 Uiso 1 1 calc R
H28C H -0.3132 -0.5035 -0.4351 0.111 Uiso 1 1 calc R
C29 C 0.5097(9) -0.4934(3) -0.06786(18) 0.0555(13) Uani 1 1 d .
H29A H 0.5073 -0.4448 -0.0574 0.067 Uiso 1 1 calc R
H29B H 0.4140 -0.5195 -0.0508 0.067 Uiso 1 1 calc R
C30 C 0.7264(9) -0.5211(3) -0.0522(2) 0.0668(16) Uani 1 1 d .
H30A H 0.7797 -0.5069 -0.0187 0.100 Uiso 1 1 calc R
H30B H 0.8172 -0.5029 -0.0736 0.100 Uiso 1 1 calc R
H30C H 0.7236 -0.5714 -0.0542 0.100 Uiso 1 1 calc R
O1 O 0.1844(5) -0.28847(18) -0.14425(11) 0.0476(8) Uani 1 1 d .
O2 O 0.0650(5) -0.27933(15) -0.26270(10) 0.0392(7) Uani 1 1 d .
O3 O 0.1161(5) -0.10757(16) -0.25577(10) 0.0432(7) Uani 1 1 d .
H3 H 0.0625 -0.1209 -0.2836 0.065 Uiso 1 1 d R
O4 O 0.2346(5) -0.12027(17) -0.13764(11) 0.0506(8) Uani 1 1 d .
C1 C 0.1661(6) -0.2403(2) -0.17417(14) 0.0316(9) Uani 1 1 d .
C2 C 0.1092(6) -0.2346(2) -0.22915(14) 0.0278(8) Uani 1 1 d .
C3 C 0.1336(6) -0.1604(2) -0.22518(13) 0.0295(8) Uani 1 1 d .
C4 C 0.1900(6) -0.1633(2) -0.17182(14) 0.0334(9) Uani 1 1 d .
O5 O 0.3437(5) -0.19653(16) -0.46351(10) 0.0414(7) Uani 1 1 d .
O6 O 0.4610(5) -0.21215(16) -0.34547(10) 0.0417(7) Uani 1 1 d .
O7 O 0.4762(5) -0.38402(15) -0.35882(10) 0.0408(7) Uani 1 1 d .
H7 H 0.4999 -0.3717 -0.3297 0.061 Uiso 1 1 d R
O8 O 0.3386(4) -0.36675(15) -0.47517(9) 0.0365(7) Uani 1 1 d .
C5 C 0.3735(6) -0.2468(2) -0.43535(14) 0.0288(8) Uani 1 1 d .
C6 C 0.4305(6) -0.2549(2) -0.38063(14) 0.0275(8) Uani 1 1 d .
C7 C 0.4354(6) -0.3292(2) -0.38702(13) 0.0275(8) Uani 1 1 d .
C8 C 0.3765(5) -0.3241(2) -0.43978(13) 0.0267(8) Uani 1 1 d .

loop_
_atom_site_aniso_label
_atom_site_aniso_U_11
_atom_site_aniso_U_22
_atom_site_aniso_U_33
_atom_site_aniso_U_23
_atom_site_aniso_U_13
_atom_site_aniso_U_12
Cd1 0.03106(17) 0.03230(18) 0.01865(16) 0.00008(11) 0.00288(10) -0.00061(12)
O9 0.067(2) 0.0354(16) 0.0253(15) -0.0062(13) 0.0039(13) -0.0084(15)
O10 0.070(2) 0.0350(17) 0.0264(15) 0.0087(13) 0.0042(14) -0.0013(15)
O11 0.0594(19) 0.0342(16) 0.0220(14) -0.0042(12) 0.0022(13) -0.0009(14)
O12 0.0448(16) 0.0339(16) 0.0203(13) 0.0042(11) 0.0026(11) 0.0042(12)
O13 0.068(2) 0.0331(16) 0.0202(14) -0.0041(12) 0.0036(13) -0.0036(14)
O14 0.0599(19) 0.0341(16) 0.0266(14) 0.0055(13) 0.0027(13) -0.0023(14)
O15 0.0452(16) 0.0359(16) 0.0172(13) -0.0033(11) 0.0040(11) 0.0017(12)
O16 0.0524(17) 0.0318(15) 0.0193(13) 0.0025(12) 0.0031(12) 0.0019(13)
O17 0.0293(13) 0.0396(16) 0.0250(13) -0.0007(12) 0.0058(11) 0.0038(12)
O18 0.0324(15) 0.075(2) 0.0243(14) 0.0043(14) 0.0056(11) -0.0142(15)
O19 0.0402(16) 0.0424(17) 0.0292(14) 0.0006(13) 0.0058(12) 0.0055(13)
O20 0.0318(15) 0.0555(19) 0.0258(14) 0.0028(13) 0.0050(11) -0.0068(13)
C9 0.0302(19) 0.036(2) 0.0224(19) -0.0015(17) 0.0040(15) -0.0009(16)
C10 0.033(2) 0.031(2) 0.0214(18) 0.0021(16) 0.0068(15) -0.0008(16)
C11 0.0261(18) 0.029(2) 0.0246(19) -0.0014(16) 0.0040(14) -0.0018(15)
C12 0.0242(18) 0.033(2) 0.0199(18) 0.0015(16) 0.0048(14) -0.0015(15)
C13 0.0280(19) 0.030(2) 0.0224(18) 0.0007(15) 0.0049(14) -0.0015(15)
C14 0.0275(18) 0.030(2) 0.0243(19) 0.0004(16) 0.0068(15) -0.0038(16)
C15 0.0239(17) 0.033(2) 0.0176(17) -0.0005(15) 0.0054(13) -0.0013(15)
C16 0.0250(18) 0.033(2) 0.0195(18) 0.0003(15) 0.0064(14) -0.0010(15)
N1 0.039(2) 0.036(2) 0.045(2) -0.0020(16) 0.0081(16) -0.0046(16)
N2 0.043(2) 0.033(2) 0.048(2) -0.0032(17) 0.0119(17) -0.0035(16)
C17 0.068(3) 0.070(4) 0.055(3) -0.003(3) 0.011(3) 0.039(3)
C18 0.064(3) 0.072(4) 0.054(3) -0.008(3) 0.018(3) 0.031(3)
C19 0.078(4) 0.051(3) 0.059(3) -0.011(3) -0.008(3) 0.032(3)
C20 0.076(4) 0.053(3) 0.056(3) -0.020(3) -0.003(3) 0.035(3)
C21 0.033(2) 0.024(2) 0.050(2) -0.0032(18) 0.0129(18) -0.0027(16)
C22 0.036(2) 0.024(2) 0.050(3) -0.0029(18) 0.0128(19) -0.0043(17)
C23 0.057(3) 0.050(3) 0.055(3) -0.021(2) -0.005(2) 0.025(2)
C24 0.067(3) 0.053(3) 0.053(3) -0.011(2) -0.009(3) 0.027(3)
C25 0.067(3) 0.063(4) 0.056(3) 0.000(3) 0.021(3) 0.026(3)
C26 0.067(3) 0.069(4) 0.054(3) 0.002(3) 0.017(3) 0.036(3)
C27 0.071(3) 0.054(3) 0.042(3) -0.002(2) 0.014(2) -0.009(3)
C28 0.073(4) 0.098(5) 0.047(3) 0.004(3) 0.001(3) 0.024(3)
C29 0.067(3) 0.053(3) 0.048(3) -0.006(2) 0.012(2) -0.005(3)
C30 0.084(4) 0.056(3) 0.053(3) -0.002(3) -0.007(3) 0.004(3)
O1 0.0477(18) 0.061(2) 0.0316(16) 0.0185(16) -0.0005(13) -0.0087(16)
O2 0.0530(18) 0.0377(17) 0.0246(14) -0.0008(12) 0.0008(12) -0.0058(14)
O3 0.066(2) 0.0343(16) 0.0268(15) -0.0005(13) 0.0006(13) 0.0023(14)
O4 0.065(2) 0.052(2) 0.0286(16) -0.0132(14) -0.0100(14) 0.0150(16)
C1 0.0205(18) 0.050(3) 0.024(2) 0.0014(18) 0.0029(14) 0.0010(17)
C2 0.0258(18) 0.036(2) 0.0214(19) 0.0031(16) 0.0047(14) 0.0009(16)
C3 0.0302(19) 0.037(2) 0.0208(18) 0.0003(16) 0.0040(15) 0.0055(17)
C4 0.0270(19) 0.048(3) 0.0233(19) -0.0034(18) 0.0008(15) 0.0106(17)
O5 0.0564(19) 0.0407(18) 0.0276(15) 0.0089(13) 0.0088(13) 0.0095(14)
O6 0.065(2) 0.0370(16) 0.0214(14) -0.0015(13) 0.0019(13) 0.0021(15)
O7 0.064(2) 0.0351(16) 0.0207(13) 0.0027(12) 0.0009(13) -0.0024(14)
O8 0.0426(16) 0.0423(17) 0.0229(14) -0.0045(12) 0.0013(12) -0.0019(13)
C5 0.0286(19) 0.036(2) 0.0234(19) 0.0020(16) 0.0072(15) 0.0048(16)
C6 0.0294(19) 0.032(2) 0.0215(19) 0.0003(16) 0.0067(15) 0.0004(15)
C7 0.0277(19) 0.031(2) 0.0249(19) -0.0009(16) 0.0069(15) -0.0022(16)
C8 0.0235(18) 0.036(2) 0.0212(18) -0.0012(16) 0.0069(14) 0.0024(15)

loop_
_atom_type_symbol
_atom_type_description
_atom_type_scat_dispersion_real
_atom_type_scat_dispersion_imag
_atom_type_scat_source
C C 0.0033 0.0016 'International Tables Vol C Tables 4.2.6.8 and 6.1.1.4'
H H 0.0000 0.0000 'International Tables Vol C Tables 4.2.6.8 and 6.1.1.4'
Cd Cd -0.8075 1.2024 'International Tables Vol C Tables 4.2.6.8 and 6.1.1.4'
N N 0.0061 0.0033 'International Tables Vol C Tables 4.2.6.8 and 6.1.1.4'
O O 0.0106 0.0060 'International Tables Vol C Tables 4.2.6.8 and 6.1.1.4'

loop_
_geom_angle_atom_site_label_1
_geom_angle_atom_site_label_2
_geom_angle_atom_site_label_3
_geom_angle
O12 Cd1 O15 164.81(10)
O12 Cd1 O18 85.49(10)
O15 Cd1 O18 84.69(10)
O12 Cd1 O19 96.64(10)
O15 Cd1 O19 95.70(10)
O18 Cd1 O19 94.78(11)
O12 Cd1 O20 96.10(10)
O15 Cd1 O20 93.08(10)
O18 Cd1 O20 176.34(11)
O19 Cd1 O20 88.32(10)
O12 Cd1 O17 85.67(9)
O15 Cd1 O17 82.21(9)
O18 Cd1 O17 86.59(11)
O19 Cd1 O17 177.39(9)
O20 Cd1 O17 90.24(10)
C11 O11 H11 109.5
C12 O12 Cd1 128.0(2)
C15 O15 Cd1 129.8(2)
C16 O16 H16 109.5
Cd1 O17 H17A 111.8
Cd1 O17 H17B 111.4
H17A O17 H17B 107.1
Cd1 O18 H18A 110.8
Cd1 O18 H18B 110.4
H18A O18 H18B 108.2
Cd1 O19 H19A 112.3
Cd1 O19 H19B 111.9
H19A O19 H19B 106.6
Cd1 O20 H20A 111.3
Cd1 O20 H20B 110.9
H20A O20 H20B 107.7
O9 C9 C12 135.6(4)
O9 C9 C10 135.8(4)
C12 C9 C10 88.6(3)
O9 C9 C11 179.7(4)
C12 C9 C11 44.3(2)
C10 C9 C11 44.3(2)
O10 C10 C11 137.1(4)
O10 C10 C9 134.0(4)
C11 C10 C9 88.9(3)
O11 C11 C12 130.1(4)
O11 C11 C10 136.7(4)
C12 C11 C10 93.2(3)
O11 C11 C9 176.4(3)
C12 C11 C9 46.4(2)
C10 C11 C9 46.8(2)
O12 C12 C11 134.8(4)
O12 C12 C9 135.9(3)
C11 C12 C9 89.3(3)
O13 C13 C16 136.9(3)
O13 C13 C14 134.5(4)
C16 C13 C14 88.6(3)
O14 C14 C15 136.8(3)
O14 C14 C13 134.4(4)
C15 C14 C13 88.8(3)
O15 C15 C16 134.3(4)
O15 C15 C14 136.3(3)
C16 C15 C14 89.4(3)
O16 C16 C15 129.9(4)
O16 C16 C13 136.8(3)
C15 C16 C13 93.3(3)
C19 N1 C18 119.4(4)
C19 N1 C27 120.3(4)
C18 N1 C27 120.2(4)
C25 N2 C24 118.9(4)
C25 N2 C29 119.0(4)
C24 N2 C29 122.0(4)
C18 C17 C21 121.3(5)
C18 C17 H17 119.3
C21 C17 H17 119.3
N1 C18 C17 121.3(5)
N1 C18 H18 119.4
C17 C18 H18 119.4
N1 C19 C20 121.0(5)
N1 C19 H19 119.5
C20 C19 H19 119.5
C21 C20 C19 120.8(5)
C21 C20 H20 119.6
C19 C20 H20 119.6
C17 C21 C20 116.1(4)
C17 C21 C22 122.5(4)
C20 C21 C22 121.4(4)
C23 C22 C26 115.8(4)
C23 C22 C21 122.1(4)
C26 C22 C21 122.1(4)
C24 C23 C22 120.7(4)
C24 C23 H23 119.6
C22 C23 H23 119.6
N2 C24 C23 121.9(4)
N2 C24 H24 119.1
C23 C24 H24 119.1
N2 C25 C26 122.1(5)
N2 C25 H25 118.9
C26 C25 H25 118.9
C25 C26 C22 120.5(5)
C25 C26 H26 119.7
C22 C26 H26 119.7
N1 C27 C28 113.9(4)
N1 C27 H27A 108.8
C28 C27 H27A 108.8
N1 C27 H27B 108.8
C28 C27 H27B 108.8
H27A C27 H27B 107.7
C27 C28 H28A 109.5
C27 C28 H28B 109.5
H28A C28 H28B 109.5
C27 C28 H28C 109.5
H28A C28 H28C 109.5
H28B C28 H28C 109.5
C30 C29 N2 114.7(4)
C30 C29 H29A 108.6
N2 C29 H29A 108.6
C30 C29 H29B 108.6
N2 C29 H29B 108.6
H29A C29 H29B 107.6
C29 C30 H30A 109.5
C29 C30 H30B 109.5
H30A C30 H30B 109.5
C29 C30 H30C 109.5
H30A C30 H30C 109.5
H30B C30 H30C 109.5
C3 O3 H3 109.5
O1 C1 C4 136.1(4)
O1 C1 C2 135.3(4)
C4 C1 C2 88.6(3)
O2 C2 C3 137.8(4)
O2 C2 C1 132.7(4)
C3 C2 C1 89.5(3)
O3 C3 C2 136.3(3)
O3 C3 C4 131.2(4)
C2 C3 C4 92.5(3)
O4 C4 C3 136.3(4)
O4 C4 C1 134.3(4)
C3 C4 C1 89.3(3)
C7 O7 H7 109.5
O5 C5 C8 136.9(4)
O5 C5 C6 134.5(4)
C8 C5 C6 88.5(3)
O6 C6 C7 137.4(4)
O6 C6 C5 133.3(4)
C7 C6 C5 89.2(3)
O7 C7 C6 137.0(3)
O7 C7 C8 130.2(4)
C6 C7 C8 92.8(3)
O8 C8 C7 135.8(4)
O8 C8 C5 134.8(3)
C7 C8 C5 89.4(3)

loop_
_geom_bond_atom_site_label_1
_geom_bond_atom_site_label_2
_geom_bond_distance
Cd1 O12 2.263(3)
Cd1 O15 2.271(3)
Cd1 O18 2.273(3)
Cd1 O19 2.282(3)
Cd1 O20 2.292(3)
Cd1 O17 2.322(3)
O9 C9 1.232(5)
O10 C10 1.249(5)
O11 C11 1.310(5)
O11 H11 0.8203
O12 C12 1.259(5)
O13 C13 1.242(5)
O14 C14 1.231(5)
O15 C15 1.247(4)
O16 C16 1.302(5)
O16 H16 0.8201
O17 H17A 0.8932
O17 H17B 0.8926
O18 H18A 0.8717
O18 H18B 0.8727
O19 H19A 0.9015
O19 H19B 0.8995
O20 H20A 0.8810
O20 H20B 0.8809
C9 C12 1.474(6)
C9 C10 1.485(5)
C9 C11 2.036(5)
C10 C11 1.422(5)
C11 C12 1.422(5)
C13 C16 1.435(5)
C13 C14 1.498(5)
C14 C15 1.481(5)
C15 C16 1.432(5)
N1 C19 1.320(6)
N1 C18 1.322(6)
N1 C27 1.494(6)
N2 C25 1.312(6)
N2 C24 1.326(6)
N2 C29 1.497(6)
C17 C18 1.356(7)
C17 C21 1.369(6)
C17 H17 0.9300
C18 H18 0.9300
C19 C20 1.371(7)
C19 H19 0.9300
C20 C21 1.369(6)
C20 H20 0.9300
C21 C22 1.474(6)
C22 C23 1.373(6)
C22 C26 1.390(6)
C23 C24 1.367(7)
C23 H23 0.9300
C24 H24 0.9300
C25 C26 1.363(7)
C25 H25 0.9300
C26 H26 0.9300
C27 C28 1.495(8)
C27 H27A 0.9700
C27 H27B 0.9700
C28 H28A 0.9600
C28 H28B 0.9600
C28 H28C 0.9600
C29 C30 1.473(8)
C29 H29A 0.9700
C29 H29B 0.9700
C30 H30A 0.9600
C30 H30B 0.9600
C30 H30C 0.9600
O1 C1 1.222(5)
O2 C2 1.248(5)
O3 C3 1.302(5)
O3 H3 0.8200
O4 C4 1.239(5)
C1 C4 1.477(6)
C1 C2 1.490(5)
C2 C3 1.425(6)
C3 C4 1.444(5)
O5 C5 1.223(5)
O6 C6 1.250(5)
O7 C7 1.297(5)
O7 H7 0.8196
O8 C8 1.255(4)
C5 C8 1.480(5)
C5 C6 1.487(5)
C6 C7 1.428(5)
C7 C8 1.431(5)

loop_
_geom_torsion_atom_site_label_1
_geom_torsion_atom_site_label_2
_geom_torsion_atom_site_label_3
_geom_torsion_atom_site_label_4
_geom_torsion
O15 Cd1 O12 C12 -171.7(3)
O18 Cd1 O12 C12 -121.9(3)
O19 Cd1 O12 C12 -27.6(3)
O20 Cd1 O12 C12 61.5(3)
O17 Cd1 O12 C12 151.2(3)
O12 Cd1 O15 C15 172.5(3)
O18 Cd1 O15 C15 122.6(3)
O19 Cd1 O15 C15 28.3(3)
O20 Cd1 O15 C15 -60.3(3)
O17 Cd1 O15 C15 -150.1(3)
O9 C9 C10 O10 0.3(8)
C12 C9 C10 O10 -179.1(5)
C11 C9 C10 O10 179.9(6)
O9 C9 C10 C11 -179.6(5)
C12 C9 C10 C11 1.0(3)
O10 C10 C11 O11 -1.0(8)
C9 C10 C11 O11 178.9(5)
O10 C10 C11 C12 179.1(5)
C9 C10 C11 C12 -1.0(3)
O10 C10 C11 C9 -179.9(6)
O9 C9 C11 O11 -59(63)
C12 C9 C11 O11 13(5)
C10 C9 C11 O11 -168(5)
O9 C9 C11 C12 -72(61)
C10 C9 C11 C12 178.6(4)
O9 C9 C11 C10 109(61)
C12 C9 C11 C10 -178.6(4)
Cd1 O12 C12 C11 176.4(3)
Cd1 O12 C12 C9 -3.2(6)
O11 C11 C12 O12 1.4(7)
C10 C11 C12 O12 -178.7(4)
C9 C11 C12 O12 -179.7(6)
O11 C11 C12 C9 -178.9(4)
C10 C11 C12 C9 1.0(3)
O9 C9 C12 O12 -0.7(8)
C10 C9 C12 O12 178.7(4)
C11 C9 C12 O12 179.7(6)
O9 C9 C12 C11 179.6(5)
C10 C9 C12 C11 -1.0(3)
O13 C13 C14 O14 3.5(8)
C16 C13 C14 O14 -176.0(4)
O13 C13 C14 C15 -179.3(4)
C16 C13 C14 C15 1.2(3)
Cd1 O15 C15 C16 174.3(3)
Cd1 O15 C15 C14 -5.2(6)
O14 C14 C15 O15 -4.5(8)
C13 C14 C15 O15 178.4(4)
O14 C14 C15 C16 175.9(5)
C13 C14 C15 C16 -1.2(3)
O15 C15 C16 O16 3.0(7)
C14 C15 C16 O16 -177.3(4)
O15 C15 C16 C13 -178.4(4)
C14 C15 C16 C13 1.3(3)
O13 C13 C16 O16 -2.3(8)
C14 C13 C16 O16 177.2(4)
O13 C13 C16 C15 179.3(5)
C14 C13 C16 C15 -1.3(3)
C19 N1 C18 C17 -1.6(9)
C27 N1 C18 C17 177.4(5)
C21 C17 C18 N1 0.3(10)
C18 N1 C19 C20 2.4(9)
C27 N1 C19 C20 -176.6(5)
N1 C19 C20 C21 -1.9(10)
C18 C17 C21 C20 0.1(9)
C18 C17 C21 C22 -179.4(5)
C19 C20 C21 C17 0.6(8)
C19 C20 C21 C22 -179.8(5)
C17 C21 C22 C23 2.6(7)
C20 C21 C22 C23 -177.0(5)
C17 C21 C22 C26 -178.2(5)
C20 C21 C22 C26 2.3(7)
C26 C22 C23 C24 -0.5(8)
C21 C22 C23 C24 178.7(5)
C25 N2 C24 C23 1.1(8)
C29 N2 C24 C23 -176.9(5)
C22 C23 C24 N2 -0.9(9)
C24 N2 C25 C26 0.1(9)
C29 N2 C25 C26 178.2(5)
N2 C25 C26 C22 -1.6(10)
C23 C22 C26 C25 1.7(8)
C21 C22 C26 C25 -177.6(5)
C19 N1 C27 C28 -36.4(7)
C18 N1 C27 C28 144.6(6)
C25 N2 C29 C30 -157.0(5)
C24 N2 C29 C30 20.9(7)
O1 C1 C2 O2 -1.6(8)
C4 C1 C2 O2 178.4(4)
O1 C1 C2 C3 179.8(5)
C4 C1 C2 C3 -0.1(3)
O2 C2 C3 O3 1.3(9)
C1 C2 C3 O3 179.7(5)
O2 C2 C3 C4 -178.3(5)
C1 C2 C3 C4 0.1(3)
O3 C3 C4 O4 1.9(8)
C2 C3 C4 O4 -178.5(5)
O3 C3 C4 C1 -179.7(4)
C2 C3 C4 C1 -0.1(3)
O1 C1 C4 O4 -1.4(8)
C2 C1 C4 O4 178.5(5)
O1 C1 C4 C3 -179.8(5)
C2 C1 C4 C3 0.1(3)
O5 C5 C6 O6 2.3(8)
C8 C5 C6 O6 -179.4(4)
O5 C5 C6 C7 -177.2(5)
C8 C5 C6 C7 1.1(3)
O6 C6 C7 O7 -1.0(9)
C5 C6 C7 O7 178.5(5)
O6 C6 C7 C8 179.4(5)
C5 C6 C7 C8 -1.1(3)
O7 C7 C8 O8 2.7(7)
C6 C7 C8 O8 -177.6(4)
O7 C7 C8 C5 -178.5(4)
C6 C7 C8 C5 1.1(3)
O5 C5 C8 O8 -4.1(8)
C6 C5 C8 O8 177.7(4)
O5 C5 C8 C7 177.2(5)
C6 C5 C8 C7 -1.1(3)
